data_7059478
loop_
_publ_author_name
'Zelenkov, Lev E.'
'Kuznetsov, Maxim L.'
'Andrusenko, Elena V.'
'Avdontceva, Margarita S.'
'Starova, Galina L.'
'Bokach, Nadezhda A.'
'Kukushkin, Vadim Yu.'

_publ_section_title
;
 Nickel(ii)-mediated cyanamide--pyrazole coupling highlights distinct
 reactivity of NCNR2 and NCR nitrile ligands
;
_journal_issue 17
_journal_name_full 'New Journal of Chemistry'
_journal_page_first 6979
_journal_page_last 6991
_journal_paper_doi 10.1039/D0NJ00704H
_journal_volume 44
_journal_year 2020
_chemical_formula_moiety 'C22 H32 N12 Ni, 2(C F3 O3 S), 2(C3 H6 O)'
_chemical_formula_sum 'C30 H44 F6 N12 Ni O8 S2'
_chemical_formula_weight 937.60
_space_group_crystal_system triclinic
_space_group_IT_number 2
_space_group_name_Hall '-P 1'
_space_group_name_H-M_alt 'P -1'
_atom_sites_solution_hydrogens geom
_atom_sites_solution_primary dual
_audit_creation_date 2019-11-18
_audit_creation_method
;
Olex2 1.2
(compiled 2018.05.29 svn.r3508 for OlexSys, GUI svn.r5506)
;
_audit_update_record
;
2019-11-18 deposited with the CCDC.	2020-04-06 downloaded from the CCDC.
;
_cell_angle_alpha 82.723(5)
_cell_angle_beta 72.312(5)
_cell_angle_gamma 84.509(4)
_cell_formula_units_Z 1
_cell_length_a 8.7256(4)
_cell_length_b 10.0265(6)
_cell_length_c 12.2050(7)
_cell_measurement_reflns_used 3106
_cell_measurement_temperature 100(2)
_cell_measurement_theta_max 30.3880
_cell_measurement_theta_min 3.2930
_cell_volume 1007.26(10)
_computing_cell_refinement
;
CrysAlisPro, Agilent Technologies,
Version 1.171.36.32 (release 02-08-2013 CrysAlis171 .NET)
(compiled Aug  2 2013,16:46:58)
;
_computing_data_collection
;
CrysAlisPro, Agilent Technologies,
Version 1.171.36.32 (release 02-08-2013 CrysAlis171 .NET)
(compiled Aug  2 2013,16:46:58)
;
_computing_data_reduction
;
CrysAlisPro, Agilent Technologies,
Version 1.171.36.32 (release 02-08-2013 CrysAlis171 .NET)
(compiled Aug  2 2013,16:46:58)
;
_computing_molecular_graphics 'Olex2 (Dolomanov et al., 2009)'
_computing_publication_material 'Olex2 (Dolomanov et al., 2009)'
_computing_structure_refinement 'ShelXL (Sheldrick, 2015)'
_computing_structure_solution 'ShelXT (Sheldrick, 2015)'
_diffrn_ambient_temperature 100(2)
_diffrn_detector_area_resol_mean 16.2096
_diffrn_measured_fraction_theta_full 0.998
_diffrn_measured_fraction_theta_max 0.876
_diffrn_measurement_details
;
#__ type_ start__ end____ width___ exp.time_
  1 omega  -43.00   31.00   1.0000    5.2000
omega____ theta____ kappa____ phi______ frames
    -      -22.5803   57.0000   60.0000 74

#__ type_ start__ end____ width___ exp.time_
  2 omega  -79.00   -7.00   1.0000    5.2000
omega____ theta____ kappa____ phi______ frames
    -      -22.5803  123.0000   71.0000 72

#__ type_ start__ end____ width___ exp.time_
  3 omega   35.00   74.00   1.0000    5.2000
omega____ theta____ kappa____ phi______ frames
    -       23.5178 -123.0000   -8.0000 39

#__ type_ start__ end____ width___ exp.time_
  4 omega  -45.00   38.00   1.0000    5.2000
omega____ theta____ kappa____ phi______ frames
    -       23.5178  -57.0000 -180.0000 83

#__ type_ start__ end____ width___ exp.time_
  5 omega   38.00   63.00   1.0000    5.2000
omega____ theta____ kappa____ phi______ frames
    -       23.5178  -99.0000 -150.0000 25

#__ type_ start__ end____ width___ exp.time_
  6 omega  -21.00   96.00   1.0000    5.2000
omega____ theta____ kappa____ phi______ frames
    -       23.5178   19.0000    0.0000 117

#__ type_ start__ end____ width___ exp.time_
  7 omega   -7.00   18.00   1.0000    5.2000
omega____ theta____ kappa____ phi______ frames
    -       23.5178   77.0000   60.0000 25
;
_diffrn_measurement_device_type 'Xcalibur, Eos'
_diffrn_measurement_method '\w scans'
_diffrn_orient_matrix_UB_11 0.0108163000
_diffrn_orient_matrix_UB_12 -0.0286184000
_diffrn_orient_matrix_UB_13 -0.0522874000
_diffrn_orient_matrix_UB_21 0.0440816000
_diffrn_orient_matrix_UB_22 0.0555520000
_diffrn_orient_matrix_UB_23 -0.0315460000
_diffrn_orient_matrix_UB_31 0.0724335000
_diffrn_orient_matrix_UB_32 -0.0346378000
_diffrn_orient_matrix_UB_33 0.0056251000
_diffrn_radiation_monochromator graphite
_diffrn_radiation_type MoK\a
_diffrn_radiation_wavelength 0.71073
_diffrn_reflns_av_R_equivalents 0.0204
_diffrn_reflns_av_unetI/netI 0.0410
_diffrn_reflns_Laue_measured_fraction_full 0.998
_diffrn_reflns_Laue_measured_fraction_max 0.876
_diffrn_reflns_limit_h_max 12
_diffrn_reflns_limit_h_min -11
_diffrn_reflns_limit_k_max 13
_diffrn_reflns_limit_k_min -12
_diffrn_reflns_limit_l_max 16
_diffrn_reflns_limit_l_min -15
_diffrn_reflns_number 10085
_diffrn_reflns_point_group_measured_fraction_full 0.998
_diffrn_reflns_point_group_measured_fraction_max 0.876
_diffrn_reflns_theta_full 25.242
_diffrn_reflns_theta_max 30.972
_diffrn_reflns_theta_min 2.838
_diffrn_source 'Enhance (Mo) X-ray Source'
_exptl_absorpt_coefficient_mu 0.676
_exptl_absorpt_correction_T_max 1.00000
_exptl_absorpt_correction_T_min 0.92561
_exptl_absorpt_correction_type multi-scan
_exptl_absorpt_process_details
;
CrysAlisPro, Agilent Technologies,
Version 1.171.36.32 (release 02-08-2013 CrysAlis171 .NET)
(compiled Aug  2 2013,16:46:58)
Empirical absorption correction using spherical harmonics,
 implemented in SCALE3 ABSPACK scaling algorithm.
;
_exptl_crystal_colour colourless
_exptl_crystal_colour_primary colourless
_exptl_crystal_density_diffrn 1.546
_exptl_crystal_description prism
_exptl_crystal_F_000 486
_exptl_crystal_size_max 0.12
_exptl_crystal_size_mid 0.08
_exptl_crystal_size_min 0.06
_refine_diff_density_max 0.558
_refine_diff_density_min -0.485
_refine_diff_density_rms 0.067
_refine_ls_extinction_method none
_refine_ls_goodness_of_fit_ref 1.028
_refine_ls_hydrogen_treatment constr
_refine_ls_matrix_type full
_refine_ls_number_parameters 270
_refine_ls_number_reflns 5621
_refine_ls_number_restraints 0
_refine_ls_restrained_S_all 1.028
_refine_ls_R_factor_all 0.0462
_refine_ls_R_factor_gt 0.0347
_refine_ls_shift/su_max 0.000
_refine_ls_shift/su_mean 0.000
_refine_ls_structure_factor_coef Fsqd
_refine_ls_weighting_details 'w=1/[\s^2^(Fo^2^)+(0.0257P)^2^+0.6030P] where P=(Fo^2^+2Fc^2^)/3'
_refine_ls_weighting_scheme calc
_refine_ls_wR_factor_gt 0.0741
_refine_ls_wR_factor_ref 0.0808
_reflns_Friedel_coverage 0.000
_reflns_number_gt 4685
_reflns_number_total 5621
_reflns_threshold_expression 'I > 2\s(I)'
_cod_data_source_file d0nj00704h2.cif
_cod_data_source_block 11255-m-34
_cod_depositor_comments
;Adding full bibliography for 7059474--7059481.cif.

 Adding full bibliography for 7059474--7059481.cif.
;
_cod_database_code 7059478
_shelx_shelxl_version_number 2018/3
_chemical_oxdiff_formula 'C12 H10 N2 Ni1'
_shelx_space_group_comment
;
The symmetry employed for this shelxl refinement is uniquely defined
by the following loop, which should always be used as a source of
symmetry information in preference to the above space-group names.
They are only intended as comments.
;
_shelx_estimated_absorpt_t_max 0.961
_shelx_estimated_absorpt_t_min 0.923
_reflns_odcompleteness_completeness 99.90
_reflns_odcompleteness_iscentric 1
_reflns_odcompleteness_theta 28.51
_olex2_refinement_description
;
1. Fixed Uiso
 At 1.2 times of:
  All C(H) groups, All C(H,H) groups, All N(H) groups
 At 1.5 times of:
  All C(H,H,H) groups
2.a Secondary CH2 refined with riding coordinates:
 C2(H2A,H2B), C3(H3A,H3B), C11(H11A,H11B), C10(H10A,H10B)
2.b Aromatic/amide H refined with riding coordinates:
 N1(H1), N6(H6), C7(H7), C4(H4), C6(H6A), C8(H8), C5(H5), C9(H9)
2.c Idealised Me refined as rotating group:
 C15(H15A,H15B,H15C), C13(H13A,H13B,H13C)
;
_olex2_submission_special_instructions 'No special instructions were received'

loop_
_space_group_symop_operation_xyz
'x, y, z'
'-x, -y, -z'

loop_
_atom_site_label
_atom_site_type_symbol
_atom_site_fract_x
_atom_site_fract_y
_atom_site_fract_z
_atom_site_U_iso_or_equiv
_atom_site_adp_type
_atom_site_occupancy
_atom_site_site_symmetry_order
_atom_site_calc_flag
_atom_site_refinement_flags_posn
_atom_site_refinement_flags_adp
_atom_site_refinement_flags_occupancy
_atom_site_disorder_assembly
_atom_site_disorder_group
Ni1 Ni 0.500000 0.500000 0.500000 0.01063(7) Uani 1 2 d S T P . .
S1 S 0.54286(4) 0.93922(4) 0.69586(3) 0.01414(9) Uani 1 1 d . . . . .
F3 F 0.49883(15) 1.05305(12) 0.88630(9) 0.0326(3) Uani 1 1 d . . . . .
F1 F 0.41618(14) 0.85182(12) 0.91470(9) 0.0294(3) Uani 1 1 d . . . . .
F2 F 0.27928(13) 1.01724(14) 0.85230(10) 0.0367(3) Uani 1 1 d . . . . .
O2 O 0.44092(14) 0.85702(13) 0.66208(10) 0.0203(3) Uani 1 1 d . . . . .
O1 O 0.55903(15) 1.07343(12) 0.63738(10) 0.0215(3) Uani 1 1 d . . . . .
N1 N 0.63598(14) 0.66532(13) 0.46060(11) 0.0128(3) Uani 1 1 d . . . . .
H1 H 0.593641 0.743740 0.478148 0.015 Uiso 1 1 calc R . . . .
N4 N 0.73030(15) 0.41523(13) 0.44021(11) 0.0127(3) Uani 1 1 d . . . . .
O3 O 0.68955(14) 0.86972(14) 0.70899(12) 0.0282(3) Uani 1 1 d . . . . .
N5 N 0.52167(15) 0.47444(14) 0.67040(12) 0.0137(3) Uani 1 1 d . . . . .
N3 N 0.84517(14) 0.50866(13) 0.40278(11) 0.0121(3) Uani 1 1 d . . . . .
O4 O 1.08384(17) 0.47169(15) 0.10697(12) 0.0296(3) Uani 1 1 d . . . . .
N2 N 0.89379(15) 0.74144(14) 0.36323(12) 0.0137(3) Uani 1 1 d . . . . .
N6 N 0.55678(16) 0.57658(15) 0.71945(12) 0.0168(3) Uani 1 1 d . . . . .
H6 H 0.564251 0.658453 0.688164 0.020 Uiso 1 1 calc R . . . .
C1 C 0.78806(17) 0.64643(16) 0.40825(13) 0.0113(3) Uani 1 1 d . . . . .
C7 C 0.52229(19) 0.36607(17) 0.74557(14) 0.0172(3) Uani 1 1 d . . . . .
H7 H 0.502139 0.280041 0.734688 0.021 Uiso 1 1 calc R . . . .
C4 C 0.99615(18) 0.44521(17) 0.37954(14) 0.0150(3) Uani 1 1 d . . . . .
H4 H 1.093435 0.486717 0.354078 0.018 Uiso 1 1 calc R . . . .
C12 C 0.4289(2) 0.96681(18) 0.84482(14) 0.0188(3) Uani 1 1 d . . . . .
C6 C 0.80944(18) 0.29618(17) 0.43854(14) 0.0151(3) Uani 1 1 d . . . . .
H6A H 0.761121 0.214285 0.459486 0.018 Uiso 1 1 calc R . . . .
C2 C 0.84168(18) 0.88262(16) 0.38416(15) 0.0159(3) Uani 1 1 d . . . . .
H2A H 0.809361 0.893104 0.466126 0.019 Uiso 1 1 calc R . . . .
H2B H 0.752427 0.913476 0.353723 0.019 Uiso 1 1 calc R . . . .
C8 C 0.5573(2) 0.39882(18) 0.84324(15) 0.0203(3) Uani 1 1 d . . . . .
H8 H 0.564516 0.341033 0.907623 0.024 Uiso 1 1 calc R . . . .
C5 C 0.97741(18) 0.31007(17) 0.40064(14) 0.0162(3) Uani 1 1 d . . . . .
H5 H 1.058380 0.241362 0.391898 0.019 Uiso 1 1 calc R . . . .
C9 C 0.57867(19) 0.53459(19) 0.82342(15) 0.0196(3) Uani 1 1 d . . . . .
H9 H 0.603492 0.587497 0.872303 0.023 Uiso 1 1 calc R . . . .
C3 C 1.05479(18) 0.73152(18) 0.27728(15) 0.0181(3) Uani 1 1 d . . . . .
H3A H 1.057727 0.669626 0.221599 0.022 Uiso 1 1 calc R . . . .
H3B H 1.137745 0.702374 0.314470 0.022 Uiso 1 1 calc R . . . .
C14 C 1.0235(2) 0.3718(2) 0.09744(15) 0.0224(4) Uani 1 1 d . . . . .
C11 C 0.9908(2) 0.95951(19) 0.31977(17) 0.0239(4) Uani 1 1 d . . . . .
H11A H 1.058609 0.964217 0.368950 0.029 Uiso 1 1 calc R . . . .
H11B H 0.961462 1.050152 0.291403 0.029 Uiso 1 1 calc R . . . .
C15 C 0.8453(2) 0.3582(2) 0.13858(17) 0.0293(4) Uani 1 1 d . . . . .
H15A H 0.793400 0.433856 0.179380 0.044 Uiso 1 1 calc GR . . . .
H15B H 0.821821 0.276590 0.189353 0.044 Uiso 1 1 calc GR . . . .
H15C H 0.806228 0.355352 0.073420 0.044 Uiso 1 1 calc GR . . . .
C10 C 1.0751(2) 0.87542(19) 0.22012(17) 0.0258(4) Uani 1 1 d . . . . .
H10A H 1.024055 0.892543 0.158929 0.031 Uiso 1 1 calc R . . . .
H10B H 1.188114 0.893860 0.188475 0.031 Uiso 1 1 calc R . . . .
C13 C 1.1265(3) 0.2548(3) 0.0441(2) 0.0464(6) Uani 1 1 d . . . . .
H13A H 1.224088 0.286551 -0.010307 0.070 Uiso 1 1 calc GR . . . .
H13B H 1.069102 0.210259 0.004940 0.070 Uiso 1 1 calc GR . . . .
H13C H 1.152383 0.192756 0.103453 0.070 Uiso 1 1 calc GR . . . .

loop_
_atom_site_aniso_label
_atom_site_aniso_U_11
_atom_site_aniso_U_22
_atom_site_aniso_U_33
_atom_site_aniso_U_23
_atom_site_aniso_U_13
_atom_site_aniso_U_12
Ni1 0.00919(12) 0.00832(14) 0.01355(14) -0.00129(10) -0.00220(10) -0.00003(9)
S1 0.01412(17) 0.01073(19) 0.01601(19) -0.00189(14) -0.00217(14) 0.00010(13)
F3 0.0538(7) 0.0274(7) 0.0225(6) -0.0046(5) -0.0160(5) -0.0132(5)
F1 0.0431(6) 0.0250(6) 0.0191(5) 0.0061(4) -0.0083(5) -0.0104(5)
F2 0.0253(6) 0.0540(9) 0.0261(6) -0.0130(6) -0.0026(5) 0.0160(5)
O2 0.0265(6) 0.0165(6) 0.0199(6) -0.0046(5) -0.0073(5) -0.0053(5)
O1 0.0302(6) 0.0129(6) 0.0190(6) 0.0005(5) -0.0035(5) -0.0050(5)
N1 0.0115(6) 0.0098(6) 0.0168(6) -0.0031(5) -0.0033(5) 0.0004(5)
N4 0.0127(6) 0.0103(6) 0.0149(6) -0.0019(5) -0.0033(5) -0.0016(5)
O3 0.0160(6) 0.0272(8) 0.0377(8) -0.0016(6) -0.0056(5) 0.0062(5)
N5 0.0138(6) 0.0106(6) 0.0164(6) -0.0025(5) -0.0036(5) -0.0006(5)
N3 0.0096(5) 0.0108(6) 0.0155(6) -0.0018(5) -0.0029(5) -0.0002(5)
O4 0.0364(7) 0.0336(8) 0.0241(7) -0.0005(6) -0.0145(6) -0.0127(6)
N2 0.0110(6) 0.0112(7) 0.0173(7) -0.0020(5) -0.0012(5) -0.0015(5)
N6 0.0214(7) 0.0126(7) 0.0171(7) -0.0030(5) -0.0055(5) -0.0032(5)
C1 0.0133(7) 0.0104(7) 0.0114(7) -0.0020(5) -0.0051(5) -0.0008(5)
C7 0.0206(8) 0.0117(8) 0.0181(8) -0.0006(6) -0.0051(6) 0.0008(6)
C4 0.0104(6) 0.0176(8) 0.0172(8) -0.0025(6) -0.0048(6) 0.0019(6)
C12 0.0226(8) 0.0178(9) 0.0163(8) -0.0022(6) -0.0058(6) -0.0010(6)
C6 0.0175(7) 0.0117(8) 0.0159(8) -0.0012(6) -0.0052(6) 0.0015(6)
C2 0.0158(7) 0.0107(7) 0.0208(8) -0.0014(6) -0.0044(6) -0.0027(6)
C8 0.0224(8) 0.0207(9) 0.0169(8) -0.0007(6) -0.0068(6) 0.0040(7)
C5 0.0143(7) 0.0171(8) 0.0171(8) -0.0038(6) -0.0053(6) 0.0045(6)
C9 0.0185(8) 0.0238(9) 0.0185(8) -0.0069(7) -0.0068(6) -0.0001(6)
C3 0.0128(7) 0.0188(9) 0.0193(8) -0.0029(6) 0.0013(6) -0.0032(6)
C14 0.0255(8) 0.0281(10) 0.0141(8) 0.0005(7) -0.0065(7) -0.0049(7)
C11 0.0209(8) 0.0168(9) 0.0307(10) -0.0007(7) -0.0015(7) -0.0075(6)
C15 0.0242(9) 0.0347(12) 0.0267(10) 0.0018(8) -0.0044(7) -0.0074(8)
C10 0.0208(8) 0.0201(9) 0.0292(10) 0.0001(7) 0.0042(7) -0.0073(7)
C13 0.0378(12) 0.0388(14) 0.0550(15) -0.0141(12) 0.0002(11) 0.0014(10)

loop_
_atom_type_symbol
_atom_type_description
_atom_type_scat_dispersion_real
_atom_type_scat_dispersion_imag
_atom_type_scat_source
C C 0.0033 0.0016 'International Tables Vol C Tables 4.2.6.8 and 6.1.1.4'
H H 0.0000 0.0000 'International Tables Vol C Tables 4.2.6.8 and 6.1.1.4'
F F 0.0171 0.0103 'International Tables Vol C Tables 4.2.6.8 and 6.1.1.4'
N N 0.0061 0.0033 'International Tables Vol C Tables 4.2.6.8 and 6.1.1.4'
Ni Ni 0.3393 1.1124 'International Tables Vol C Tables 4.2.6.8 and 6.1.1.4'
O O 0.0106 0.0060 'International Tables Vol C Tables 4.2.6.8 and 6.1.1.4'
S S 0.1246 0.1234 'International Tables Vol C Tables 4.2.6.8 and 6.1.1.4'

loop_
_geom_angle_atom_site_label_1
_geom_angle_atom_site_label_2
_geom_angle_atom_site_label_3
_geom_angle
_geom_angle_site_symmetry_1
_geom_angle_site_symmetry_3
_geom_angle_publ_flag
N1 Ni1 N1 180.0 . 2_666 ?
N1 Ni1 N4 77.83(5) 2_666 2_666 ?
N1 Ni1 N4 102.17(5) . 2_666 ?
N1 Ni1 N4 102.17(5) 2_666 . ?
N1 Ni1 N4 77.83(5) . . ?
N1 Ni1 N5 89.67(5) 2_666 . ?
N1 Ni1 N5 90.33(5) . . ?
N1 Ni1 N5 89.67(5) . 2_666 ?
N1 Ni1 N5 90.33(5) 2_666 2_666 ?
N4 Ni1 N4 180.0 . 2_666 ?
N4 Ni1 N5 89.44(5) . . ?
N4 Ni1 N5 90.56(5) . 2_666 ?
N4 Ni1 N5 90.56(5) 2_666 . ?
N4 Ni1 N5 89.44(5) 2_666 2_666 ?
N5 Ni1 N5 180.0 . 2_666 ?
O2 S1 C12 103.32(8) . . ?
O1 S1 O2 115.22(8) . . ?
O1 S1 O3 115.61(8) . . ?
O1 S1 C12 103.43(8) . . ?
O3 S1 O2 114.27(8) . . ?
O3 S1 C12 102.50(8) . . ?
Ni1 N1 H1 121.4 . . ?
C1 N1 Ni1 117.11(11) . . ?
C1 N1 H1 121.4 . . ?
N3 N4 Ni1 113.18(9) . . ?
C6 N4 Ni1 139.95(12) . . ?
C6 N4 N3 106.18(12) . . ?
N6 N5 Ni1 122.15(10) . . ?
C7 N5 Ni1 132.38(12) . . ?
C7 N5 N6 105.14(13) . . ?
N4 N3 C1 116.38(12) . . ?
C4 N3 N4 110.05(13) . . ?
C4 N3 C1 133.10(14) . . ?
C1 N2 C2 118.88(12) . . ?
C1 N2 C3 129.15(14) . . ?
C2 N2 C3 111.24(13) . . ?
N5 N6 H6 124.1 . . ?
C9 N6 N5 111.85(14) . . ?
C9 N6 H6 124.1 . . ?
N1 C1 N3 114.72(14) . . ?
N1 C1 N2 126.75(14) . . ?
N2 C1 N3 118.51(13) . . ?
N5 C7 H7 124.5 . . ?
N5 C7 C8 111.00(16) . . ?
C8 C7 H7 124.5 . . ?
N3 C4 H4 126.3 . . ?
C5 C4 N3 107.37(14) . . ?
C5 C4 H4 126.3 . . ?
F3 C12 S1 111.35(12) . . ?
F3 C12 F1 107.94(14) . . ?
F3 C12 F2 107.45(15) . . ?
F1 C12 S1 111.44(12) . . ?
F2 C12 S1 111.43(11) . . ?
F2 C12 F1 107.00(14) . . ?
N4 C6 H6A 124.6 . . ?
N4 C6 C5 110.77(15) . . ?
C5 C6 H6A 124.6 . . ?
N2 C2 H2A 111.0 . . ?
N2 C2 H2B 111.0 . . ?
N2 C2 C11 103.79(13) . . ?
H2A C2 H2B 109.0 . . ?
C11 C2 H2A 111.0 . . ?
C11 C2 H2B 111.0 . . ?
C7 C8 H8 127.4 . . ?
C9 C8 C7 105.13(15) . . ?
C9 C8 H8 127.4 . . ?
C4 C5 C6 105.63(13) . . ?
C4 C5 H5 127.2 . . ?
C6 C5 H5 127.2 . . ?
N6 C9 C8 106.87(15) . . ?
N6 C9 H9 126.6 . . ?
C8 C9 H9 126.6 . . ?
N2 C3 H3A 111.2 . . ?
N2 C3 H3B 111.2 . . ?
N2 C3 C10 102.63(13) . . ?
H3A C3 H3B 109.2 . . ?
C10 C3 H3A 111.2 . . ?
C10 C3 H3B 111.2 . . ?
O4 C14 C15 122.28(18) . . ?
O4 C14 C13 120.62(18) . . ?
C15 C14 C13 117.10(18) . . ?
C2 C11 H11A 111.2 . . ?
C2 C11 H11B 111.2 . . ?
C2 C11 C10 102.94(14) . . ?
H11A C11 H11B 109.1 . . ?
C10 C11 H11A 111.2 . . ?
C10 C11 H11B 111.2 . . ?
C14 C15 H15A 109.5 . . ?
C14 C15 H15B 109.5 . . ?
C14 C15 H15C 109.5 . . ?
H15A C15 H15B 109.5 . . ?
H15A C15 H15C 109.5 . . ?
H15B C15 H15C 109.5 . . ?
C3 C10 C11 102.92(14) . . ?
C3 C10 H10A 111.2 . . ?
C3 C10 H10B 111.2 . . ?
C11 C10 H10A 111.2 . . ?
C11 C10 H10B 111.2 . . ?
H10A C10 H10B 109.1 . . ?
C14 C13 H13A 109.5 . . ?
C14 C13 H13B 109.5 . . ?
C14 C13 H13C 109.5 . . ?
H13A C13 H13B 109.5 . . ?
H13A C13 H13C 109.5 . . ?
H13B C13 H13C 109.5 . . ?

loop_
_geom_bond_atom_site_label_1
_geom_bond_atom_site_label_2
_geom_bond_distance
_geom_bond_site_symmetry_2
_geom_bond_publ_flag
Ni1 N1 2.0529(13) . ?
Ni1 N1 2.0529(13) 2_666 ?
Ni1 N4 2.0572(12) 2_666 ?
Ni1 N4 2.0572(12) . ?
Ni1 N5 2.1263(13) . ?
Ni1 N5 2.1264(13) 2_666 ?
S1 O2 1.4455(13) . ?
S1 O1 1.4395(13) . ?
S1 O3 1.4406(12) . ?
S1 C12 1.8295(17) . ?
F3 C12 1.333(2) . ?
F1 C12 1.337(2) . ?
F2 C12 1.3346(19) . ?
N1 H1 0.8600 . ?
N1 C1 1.2932(19) . ?
N4 N3 1.3726(18) . ?
N4 C6 1.320(2) . ?
N5 N6 1.3520(19) . ?
N5 C7 1.331(2) . ?
N3 C1 1.4255(19) . ?
N3 C4 1.3708(18) . ?
O4 C14 1.209(2) . ?
N2 C1 1.337(2) . ?
N2 C2 1.474(2) . ?
N2 C3 1.4792(19) . ?
N6 H6 0.8600 . ?
N6 C9 1.349(2) . ?
C7 H7 0.9300 . ?
C7 C8 1.401(2) . ?
C4 H4 0.9300 . ?
C4 C5 1.363(2) . ?
C6 H6A 0.9300 . ?
C6 C5 1.411(2) . ?
C2 H2A 0.9700 . ?
C2 H2B 0.9700 . ?
C2 C11 1.524(2) . ?
C8 H8 0.9300 . ?
C8 C9 1.373(3) . ?
C5 H5 0.9300 . ?
C9 H9 0.9300 . ?
C3 H3A 0.9700 . ?
C3 H3B 0.9700 . ?
C3 C10 1.523(2) . ?
C14 C15 1.496(2) . ?
C14 C13 1.498(3) . ?
C11 H11A 0.9700 . ?
C11 H11B 0.9700 . ?
C11 C10 1.526(3) . ?
C15 H15A 0.9600 . ?
C15 H15B 0.9600 . ?
C15 H15C 0.9600 . ?
C10 H10A 0.9700 . ?
C10 H10B 0.9700 . ?
C13 H13A 0.9600 . ?
C13 H13B 0.9600 . ?
C13 H13C 0.9600 . ?
